data_7158694
loop_
_publ_author_name
'Mao, Biming'
'Xu, Jiaqing'
'Shi, Wangyu'
'Wang, Wei'
'Wu, Yongjun'
'Xiao, Yumei'
'Guo, Hongchao'

_publ_section_title
;
 Pd-Catalyzed [4 + 2] cycloaddition of methylene cyclic carbamates with
 dihydropyrazolone-derived alkenes: synthesis of spiropyrazolones.
;
_journal_issue 20
_journal_name_full 'Organic &amp; biomolecular chemistry'
_journal_page_first 4086
_journal_page_last 4090
_journal_paper_doi 10.1039/d2ob00535b
_journal_volume 20
_journal_year 2022
_chemical_formula_moiety 'C28 H27 N3 O4 S, C3 H7'
_chemical_formula_sum 'C31 H34 N3 O4 S'
_chemical_formula_weight 544.67
_space_group_crystal_system triclinic
_space_group_IT_number 2
_space_group_name_Hall '-P 1'
_space_group_name_H-M_alt 'P -1'
_atom_sites_solution_hydrogens geom
_atom_sites_solution_primary direct
_audit_creation_date 2019-09-04
_audit_creation_method
;
Olex2 1.2
(compiled 2018.05.29 svn.r3508 for OlexSys, GUI svn.r5506)
;
_audit_update_record
;
2020-08-18 deposited with the CCDC.	2022-04-26 downloaded from the CCDC.
;
_cell_angle_alpha 81.04(3)
_cell_angle_beta 82.19(3)
_cell_angle_gamma 78.40(3)
_cell_formula_units_Z 2
_cell_length_a 9.928(2)
_cell_length_b 11.674(2)
_cell_length_c 12.353(3)
_cell_measurement_reflns_used 4212
_cell_measurement_temperature 163(2)
_cell_measurement_theta_max 27.4778
_cell_measurement_theta_min 1.6787
_cell_volume 1377.2(5)
_computing_molecular_graphics 'Olex2 (Dolomanov et al., 2009)'
_computing_publication_material 'Olex2 (Dolomanov et al., 2009)'
_computing_structure_refinement 'ShelXL (Sheldrick, 2015)'
_computing_structure_solution 'ShelXS (Sheldrick, 2008)'
_diffrn_ambient_temperature 163.15
_diffrn_measured_fraction_theta_full 0.994
_diffrn_measured_fraction_theta_max 0.992
_diffrn_measurement_device_type 'multiwire proportional'
_diffrn_measurement_method 'phi and omega scans'
_diffrn_radiation_monochromator graphite
_diffrn_radiation_type MoK\a
_diffrn_radiation_wavelength 0.71073
_diffrn_reflns_av_R_equivalents 0.0341
_diffrn_reflns_av_unetI/netI 0.0352
_diffrn_reflns_Laue_measured_fraction_full 0.994
_diffrn_reflns_Laue_measured_fraction_max 0.992
_diffrn_reflns_limit_h_max 12
_diffrn_reflns_limit_h_min -12
_diffrn_reflns_limit_k_max 15
_diffrn_reflns_limit_k_min -15
_diffrn_reflns_limit_l_max 16
_diffrn_reflns_limit_l_min -16
_diffrn_reflns_number 16681
_diffrn_reflns_point_group_measured_fraction_full 0.994
_diffrn_reflns_point_group_measured_fraction_max 0.992
_diffrn_reflns_theta_full 25.242
_diffrn_reflns_theta_max 27.474
_diffrn_reflns_theta_min 2.617
_exptl_absorpt_coefficient_mu 0.160
_exptl_absorpt_correction_T_max 1.0000
_exptl_absorpt_correction_T_min 0.8703
_exptl_absorpt_correction_type multi-scan
_exptl_absorpt_process_details 'CrystalClear (Rigaku Inc., 2008)'
_exptl_crystal_colour colorless
_exptl_crystal_density_diffrn 1.313
_exptl_crystal_description block
_exptl_crystal_F_000 578
_exptl_crystal_size_max 0.23
_exptl_crystal_size_mid 0.12
_exptl_crystal_size_min 0.09
_refine_diff_density_max 0.575
_refine_diff_density_min -0.341
_refine_diff_density_rms 0.054
_refine_ls_extinction_method none
_refine_ls_goodness_of_fit_ref 1.115
_refine_ls_hydrogen_treatment constr
_refine_ls_matrix_type full
_refine_ls_number_parameters 355
_refine_ls_number_reflns 6250
_refine_ls_number_restraints 0
_refine_ls_restrained_S_all 1.115
_refine_ls_R_factor_all 0.0635
_refine_ls_R_factor_gt 0.0575
_refine_ls_shift/su_max 0.001
_refine_ls_shift/su_mean 0.000
_refine_ls_structure_factor_coef Fsqd
_refine_ls_weighting_details 'w=1/[\s^2^(Fo^2^)+(0.0580P)^2^+1.0058P] where P=(Fo^2^+2Fc^2^)/3'
_refine_ls_weighting_scheme calc
_refine_ls_wR_factor_gt 0.1410
_refine_ls_wR_factor_ref 0.1452
_reflns_Friedel_coverage 0.000
_reflns_number_gt 5698
_reflns_number_total 6250
_reflns_threshold_expression 'I > 2\s(I)'
_cod_data_source_file d2ob00535b2.cif
_cod_data_source_block bww19290
_cod_depositor_comments 'Adding full bibliography for 7158694--7158695.cif.'
_cod_original_cell_volume 1377.3(5)
_cod_database_code 7158694
_shelx_shelxl_version_number 2018/3
_shelx_space_group_comment
;
The symmetry employed for this shelxl refinement is uniquely defined
by the following loop, which should always be used as a source of
symmetry information in preference to the above space-group names.
They are only intended as comments.
;
_shelx_estimated_absorpt_t_max 0.986
_shelx_estimated_absorpt_t_min 0.964
_olex2_refinement_description
;
1. Fixed Uiso
 At 1.2 times of:
  All C(H) groups, All C(H,H) groups
 At 1.5 times of:
  All C(H,H,H) groups
2.a Ternary CH refined with riding coordinates:
 C13(H13)
2.b Secondary CH2 refined with riding coordinates:
 C8(H8A,H8B), C10(H10A,H10B), C11(H11A,H11B), C29(H29A,H29B), C30(H30A,H30B)
2.c Aromatic/amide H refined with riding coordinates:
 C3(H3), C4(H4), C6(H6), C7(H7), C18(H18), C19(H19), C20(H20), C21(H21),
 C22(H22), C24(H24), C25(H25), C26(H26), C27(H27), C28(H28)
2.d Idealised Me refined as rotating group:
 C1(H1A,H1B,H1C), C15(H15A,H15B,H15C), C31(H31A,H31B,H31C)
;
_olex2_submission_special_instructions 'No special instructions were received'

loop_
_space_group_symop_operation_xyz
'x, y, z'
'-x, -y, -z'

loop_
_atom_site_label
_atom_site_type_symbol
_atom_site_fract_x
_atom_site_fract_y
_atom_site_fract_z
_atom_site_U_iso_or_equiv
_atom_site_adp_type
_atom_site_occupancy
_atom_site_site_symmetry_order
_atom_site_calc_flag
_atom_site_refinement_flags_posn
_atom_site_refinement_flags_adp
_atom_site_refinement_flags_occupancy
_atom_site_disorder_assembly
_atom_site_disorder_group
S1 S 0.21417(5) 0.35276(4) -0.14572(4) 0.02404(13) Uani 1 1 d . . . . .
O1 O 0.19033(16) 0.46343(12) -0.10250(13) 0.0316(3) Uani 1 1 d . . . . .
O2 O 0.30927(16) 0.33317(14) -0.24159(12) 0.0336(4) Uani 1 1 d . . . . .
O3 O 0.19448(15) 0.00188(13) -0.12379(12) 0.0292(3) Uani 1 1 d . . . . .
O4 O 0.39647(15) 0.03152(12) 0.17092(12) 0.0282(3) Uani 1 1 d . . . . .
N1 N 0.26984(17) 0.25239(14) -0.04597(13) 0.0218(3) Uani 1 1 d . . . . .
N2 N 0.07630(18) 0.12417(16) 0.31725(14) 0.0282(4) Uani 1 1 d . . . . .
N3 N 0.21371(17) 0.06086(15) 0.30805(13) 0.0253(4) Uani 1 1 d . . . . .
C1 C -0.3422(2) 0.2658(2) -0.2278(2) 0.0411(6) Uani 1 1 d . . . . .
H1A H -0.365029 0.197235 -0.177271 0.062 Uiso 1 1 calc GR . . . .
H1B H -0.338538 0.250566 -0.304090 0.062 Uiso 1 1 calc GR . . . .
H1C H -0.413129 0.335324 -0.215017 0.062 Uiso 1 1 calc GR . . . .
C2 C -0.2035(2) 0.28755(18) -0.20801(18) 0.0295(4) Uani 1 1 d . . . . .
C3 C -0.1947(2) 0.36701(19) -0.13803(18) 0.0299(4) Uani 1 1 d . . . . .
H3 H -0.277132 0.408098 -0.102528 0.036 Uiso 1 1 calc R . . . .
C4 C -0.0678(2) 0.38777(18) -0.11876(17) 0.0272(4) Uani 1 1 d . . . . .
H4 H -0.063256 0.442075 -0.070109 0.033 Uiso 1 1 calc R . . . .
C5 C 0.0526(2) 0.32822(17) -0.17144(16) 0.0245(4) Uani 1 1 d . . . . .
C6 C 0.0467(2) 0.24810(19) -0.24208(18) 0.0311(5) Uani 1 1 d . . . . .
H6 H 0.129266 0.207683 -0.278037 0.037 Uiso 1 1 calc R . . . .
C7 C -0.0809(2) 0.2278(2) -0.25949(19) 0.0339(5) Uani 1 1 d . . . . .
H7 H -0.085342 0.172477 -0.307134 0.041 Uiso 1 1 calc R . . . .
C8 C 0.3386(2) 0.13343(16) -0.06898(16) 0.0225(4) Uani 1 1 d . . . . .
H8A H 0.420914 0.107443 -0.028104 0.027 Uiso 1 1 calc R . . . .
H8B H 0.370047 0.135426 -0.148698 0.027 Uiso 1 1 calc R . . . .
C9 C 0.2413(2) 0.04645(17) -0.03531(16) 0.0226(4) Uani 1 1 d . . . . .
C10 C 0.2889(2) -0.07682(18) -0.05346(18) 0.0292(4) Uani 1 1 d . . . . .
H10A H 0.385959 -0.100357 -0.085000 0.035 Uiso 1 1 calc R . . . .
H10B H 0.251793 -0.138162 0.000194 0.035 Uiso 1 1 calc R . . . .
C11 C 0.1256(2) 0.08337(17) 0.05204(16) 0.0236(4) Uani 1 1 d . . . . .
H11A H 0.094268 0.012161 0.093769 0.028 Uiso 1 1 calc R . . . .
H11B H 0.046433 0.132558 0.015920 0.028 Uiso 1 1 calc R . . . .
C12 C 0.16960(19) 0.15354(16) 0.13318(15) 0.0208(4) Uani 1 1 d . . . . .
C13 C 0.2176(2) 0.26854(16) 0.06886(15) 0.0213(4) Uani 1 1 d . . . . .
H13 H 0.133012 0.331622 0.066103 0.026 Uiso 1 1 calc R . . . .
C14 C 0.0507(2) 0.17826(17) 0.22159(16) 0.0239(4) Uani 1 1 d . . . . .
C15 C -0.0876(2) 0.2512(2) 0.20272(19) 0.0316(5) Uani 1 1 d . . . . .
H15A H -0.127682 0.219727 0.147953 0.047 Uiso 1 1 calc GR . . . .
H15B H -0.077561 0.332873 0.175678 0.047 Uiso 1 1 calc GR . . . .
H15C H -0.148585 0.249013 0.272127 0.047 Uiso 1 1 calc GR . . . .
C16 C 0.2784(2) 0.07478(16) 0.20276(16) 0.0220(4) Uani 1 1 d . . . . .
C17 C 0.3199(2) 0.31334(16) 0.12676(16) 0.0236(4) Uani 1 1 d . . . . .
C18 C 0.4437(2) 0.33954(18) 0.07133(18) 0.0287(4) Uani 1 1 d . . . . .
H18 H 0.467534 0.327121 -0.003616 0.034 Uiso 1 1 calc R . . . .
C19 C 0.5332(2) 0.3838(2) 0.1246(2) 0.0353(5) Uani 1 1 d . . . . .
H19 H 0.617378 0.401655 0.085677 0.042 Uiso 1 1 calc R . . . .
C20 C 0.5005(3) 0.4019(2) 0.2334(2) 0.0376(5) Uani 1 1 d . . . . .
H20 H 0.562070 0.431571 0.269625 0.045 Uiso 1 1 calc R . . . .
C21 C 0.3768(3) 0.3766(2) 0.2896(2) 0.0385(5) Uani 1 1 d . . . . .
H21 H 0.353616 0.389063 0.364592 0.046 Uiso 1 1 calc R . . . .
C22 C 0.2868(2) 0.33301(19) 0.23647(18) 0.0323(5) Uani 1 1 d . . . . .
H22 H 0.202030 0.316484 0.275309 0.039 Uiso 1 1 calc R . . . .
C23 C 0.2686(2) 0.00255(18) 0.40754(16) 0.0276(4) Uani 1 1 d . . . . .
C24 C 0.1927(3) 0.0236(2) 0.50793(18) 0.0368(5) Uani 1 1 d . . . . .
H24 H 0.105789 0.075693 0.509949 0.044 Uiso 1 1 calc R . . . .
C25 C 0.2450(3) -0.0320(2) 0.60514(19) 0.0421(6) Uani 1 1 d . . . . .
H25 H 0.193429 -0.017537 0.673837 0.051 Uiso 1 1 calc R . . . .
C26 C 0.3711(3) -0.1082(2) 0.6034(2) 0.0424(6) Uani 1 1 d . . . . .
H26 H 0.406085 -0.145988 0.670380 0.051 Uiso 1 1 calc R . . . .
C27 C 0.4458(3) -0.1288(2) 0.5033(2) 0.0407(6) Uani 1 1 d . . . . .
H27 H 0.532144 -0.181631 0.501884 0.049 Uiso 1 1 calc R . . . .
C28 C 0.3968(2) -0.0735(2) 0.40461(18) 0.0327(5) Uani 1 1 d . . . . .
H28 H 0.449612 -0.087135 0.336200 0.039 Uiso 1 1 calc R . . . .
C29 C 0.0772(4) 0.4984(3) 0.4912(3) 0.0694(9) Uani 1 1 d . . . . .
H29A H 0.125440 0.417676 0.515979 0.083 Uiso 1 1 calc R . . . .
H29B H 0.105651 0.516895 0.411436 0.083 Uiso 1 1 calc R . . . .
C30 C 0.1211(5) 0.5839(4) 0.5520(3) 0.0878(13) Uani 1 1 d . . . . .
H30A H 0.093778 0.565035 0.631965 0.105 Uiso 1 1 calc R . . . .
H30B H 0.072588 0.664697 0.527761 0.105 Uiso 1 1 calc R . . . .
C31 C 0.2849(5) 0.5797(4) 0.5312(3) 0.0911(14) Uani 1 1 d . . . . .
H31A H 0.313610 0.590839 0.451789 0.137 Uiso 1 1 calc GR . . . .
H31B H 0.332978 0.503031 0.564041 0.137 Uiso 1 1 calc GR . . . .
H31C H 0.308324 0.642611 0.565184 0.137 Uiso 1 1 calc GR . . . .

loop_
_atom_site_aniso_label
_atom_site_aniso_U_11
_atom_site_aniso_U_22
_atom_site_aniso_U_33
_atom_site_aniso_U_23
_atom_site_aniso_U_13
_atom_site_aniso_U_12
S1 0.0248(2) 0.0236(2) 0.0234(2) 0.00216(18) -0.00342(18) -0.00716(18)
O1 0.0371(8) 0.0201(7) 0.0385(9) 0.0025(6) -0.0104(7) -0.0079(6)
O2 0.0292(8) 0.0431(9) 0.0252(8) 0.0057(6) 0.0010(6) -0.0090(7)
O3 0.0326(8) 0.0301(8) 0.0274(8) -0.0073(6) -0.0066(6) -0.0071(6)
O4 0.0258(7) 0.0271(7) 0.0284(8) -0.0009(6) -0.0005(6) -0.0005(6)
N1 0.0239(8) 0.0210(8) 0.0201(8) -0.0015(6) -0.0018(6) -0.0045(6)
N2 0.0247(9) 0.0308(9) 0.0274(9) -0.0029(7) 0.0022(7) -0.0049(7)
N3 0.0249(8) 0.0274(8) 0.0213(8) -0.0001(6) -0.0007(6) -0.0031(7)
C1 0.0337(12) 0.0428(14) 0.0507(15) -0.0015(11) -0.0116(11) -0.0151(10)
C2 0.0300(11) 0.0264(10) 0.0326(11) 0.0024(8) -0.0084(8) -0.0081(8)
C3 0.0259(10) 0.0282(10) 0.0342(11) -0.0035(8) -0.0024(8) -0.0028(8)
C4 0.0288(10) 0.0242(10) 0.0290(10) -0.0055(8) -0.0033(8) -0.0044(8)
C5 0.0256(10) 0.0225(9) 0.0255(10) 0.0007(7) -0.0058(8) -0.0052(7)
C6 0.0301(11) 0.0302(11) 0.0327(11) -0.0089(9) -0.0051(9) 0.0002(8)
C7 0.0385(12) 0.0307(11) 0.0362(12) -0.0106(9) -0.0105(9) -0.0058(9)
C8 0.0216(9) 0.0225(9) 0.0233(9) -0.0044(7) -0.0003(7) -0.0039(7)
C9 0.0249(9) 0.0223(9) 0.0220(9) -0.0031(7) -0.0045(7) -0.0057(7)
C10 0.0311(11) 0.0244(10) 0.0325(11) -0.0038(8) -0.0047(8) -0.0051(8)
C11 0.0236(9) 0.0249(9) 0.0235(9) -0.0036(7) -0.0001(7) -0.0089(7)
C12 0.0204(9) 0.0211(9) 0.0200(9) -0.0012(7) -0.0002(7) -0.0040(7)
C13 0.0233(9) 0.0188(8) 0.0211(9) -0.0017(7) -0.0008(7) -0.0038(7)
C14 0.0235(9) 0.0235(9) 0.0251(10) -0.0048(7) 0.0001(7) -0.0060(7)
C15 0.0253(10) 0.0325(11) 0.0338(11) -0.0050(9) 0.0019(8) -0.0007(8)
C16 0.0249(9) 0.0186(9) 0.0223(9) -0.0020(7) -0.0008(7) -0.0054(7)
C17 0.0283(10) 0.0166(9) 0.0260(10) -0.0019(7) -0.0054(8) -0.0035(7)
C18 0.0287(10) 0.0279(10) 0.0313(11) -0.0046(8) -0.0044(8) -0.0077(8)
C19 0.0301(11) 0.0318(11) 0.0468(14) -0.0044(10) -0.0085(10) -0.0097(9)
C20 0.0407(13) 0.0315(11) 0.0456(14) -0.0035(10) -0.0206(11) -0.0092(10)
C21 0.0529(15) 0.0367(12) 0.0298(12) -0.0068(9) -0.0119(10) -0.0103(11)
C22 0.0398(12) 0.0317(11) 0.0277(11) -0.0063(8) -0.0017(9) -0.0116(9)
C23 0.0362(11) 0.0257(10) 0.0218(10) 0.0015(8) -0.0047(8) -0.0105(8)
C24 0.0437(13) 0.0390(12) 0.0256(11) -0.0008(9) -0.0008(9) -0.0077(10)
C25 0.0589(16) 0.0458(14) 0.0224(11) 0.0011(9) -0.0013(10) -0.0177(12)
C26 0.0574(16) 0.0420(13) 0.0303(12) 0.0075(10) -0.0155(11) -0.0177(12)
C27 0.0442(14) 0.0370(12) 0.0398(13) 0.0056(10) -0.0150(11) -0.0064(10)
C28 0.0369(12) 0.0335(11) 0.0279(11) -0.0011(9) -0.0070(9) -0.0069(9)
C29 0.090(3) 0.068(2) 0.0499(18) -0.0092(16) -0.0022(18) -0.016(2)
C30 0.135(4) 0.086(3) 0.056(2) -0.0161(19) -0.022(2) -0.040(3)
C31 0.144(4) 0.101(3) 0.0467(19) -0.0033(19) -0.027(2) -0.059(3)

loop_
_atom_type_symbol
_atom_type_description
_atom_type_scat_dispersion_real
_atom_type_scat_dispersion_imag
_atom_type_scat_source
C C 0.0033 0.0016 'International Tables Vol C Tables 4.2.6.8 and 6.1.1.4'
H H 0.0000 0.0000 'International Tables Vol C Tables 4.2.6.8 and 6.1.1.4'
N N 0.0061 0.0033 'International Tables Vol C Tables 4.2.6.8 and 6.1.1.4'
O O 0.0106 0.0060 'International Tables Vol C Tables 4.2.6.8 and 6.1.1.4'
S S 0.1246 0.1234 'International Tables Vol C Tables 4.2.6.8 and 6.1.1.4'

loop_
_geom_angle_atom_site_label_1
_geom_angle_atom_site_label_2
_geom_angle_atom_site_label_3
_geom_angle
_geom_angle_site_symmetry_1
_geom_angle_site_symmetry_3
_geom_angle_publ_flag
O1 S1 N1 105.71(9) . . ?
O1 S1 C5 107.38(10) . . ?
O2 S1 O1 120.61(10) . . ?
O2 S1 N1 106.83(9) . . ?
O2 S1 C5 107.85(10) . . ?
N1 S1 C5 107.90(9) . . ?
C9 O3 C10 60.69(12) . . ?
C8 N1 S1 120.41(13) . . ?
C13 N1 S1 119.43(13) . . ?
C13 N1 C8 117.90(15) . . ?
C14 N2 N3 107.94(16) . . ?
N2 N3 C23 117.37(16) . . ?
C16 N3 N2 112.71(16) . . ?
C16 N3 C23 129.63(17) . . ?
H1A C1 H1B 109.5 . . ?
H1A C1 H1C 109.5 . . ?
H1B C1 H1C 109.5 . . ?
C2 C1 H1A 109.5 . . ?
C2 C1 H1B 109.5 . . ?
C2 C1 H1C 109.5 . . ?
C3 C2 C1 120.6(2) . . ?
C3 C2 C7 118.5(2) . . ?
C7 C2 C1 120.8(2) . . ?
C2 C3 H3 119.4 . . ?
C2 C3 C4 121.3(2) . . ?
C4 C3 H3 119.4 . . ?
C3 C4 H4 120.4 . . ?
C3 C4 C5 119.22(19) . . ?
C5 C4 H4 120.4 . . ?
C4 C5 S1 119.39(16) . . ?
C6 C5 S1 119.92(16) . . ?
C6 C5 C4 120.68(19) . . ?
C5 C6 H6 120.4 . . ?
C7 C6 C5 119.2(2) . . ?
C7 C6 H6 120.4 . . ?
C2 C7 H7 119.5 . . ?
C6 C7 C2 121.1(2) . . ?
C6 C7 H7 119.5 . . ?
N1 C8 H8A 109.5 . . ?
N1 C8 H8B 109.5 . . ?
N1 C8 C9 110.89(15) . . ?
H8A C8 H8B 108.0 . . ?
C9 C8 H8A 109.5 . . ?
C9 C8 H8B 109.5 . . ?
O3 C9 C8 116.43(16) . . ?
O3 C9 C10 59.79(13) . . ?
O3 C9 C11 112.86(16) . . ?
C10 C9 C8 119.53(17) . . ?
C10 C9 C11 122.43(17) . . ?
C11 C9 C8 113.81(16) . . ?
O3 C10 C9 59.53(12) . . ?
O3 C10 H10A 117.8 . . ?
O3 C10 H10B 117.8 . . ?
C9 C10 H10A 117.8 . . ?
C9 C10 H10B 117.8 . . ?
H10A C10 H10B 115.0 . . ?
C9 C11 H11A 109.1 . . ?
C9 C11 H11B 109.1 . . ?
C9 C11 C12 112.53(15) . . ?
H11A C11 H11B 107.8 . . ?
C12 C11 H11A 109.1 . . ?
C12 C11 H11B 109.1 . . ?
C11 C12 C13 110.05(15) . . ?
C14 C12 C11 108.35(15) . . ?
C14 C12 C13 113.35(15) . . ?
C14 C12 C16 100.33(15) . . ?
C16 C12 C11 110.79(15) . . ?
C16 C12 C13 113.56(15) . . ?
N1 C13 C12 110.78(15) . . ?
N1 C13 H13 106.6 . . ?
N1 C13 C17 112.26(15) . . ?
C12 C13 H13 106.6 . . ?
C17 C13 C12 113.54(15) . . ?
C17 C13 H13 106.6 . . ?
N2 C14 C12 113.33(17) . . ?
N2 C14 C15 121.32(18) . . ?
C15 C14 C12 125.24(18) . . ?
C14 C15 H15A 109.5 . . ?
C14 C15 H15B 109.5 . . ?
C14 C15 H15C 109.5 . . ?
H15A C15 H15B 109.5 . . ?
H15A C15 H15C 109.5 . . ?
H15B C15 H15C 109.5 . . ?
O4 C16 N3 127.05(18) . . ?
O4 C16 C12 127.34(17) . . ?
N3 C16 C12 105.59(16) . . ?
C18 C17 C13 121.56(18) . . ?
C18 C17 C22 118.61(19) . . ?
C22 C17 C13 119.78(18) . . ?
C17 C18 H18 119.7 . . ?
C17 C18 C19 120.6(2) . . ?
C19 C18 H18 119.7 . . ?
C18 C19 H19 119.8 . . ?
C20 C19 C18 120.4(2) . . ?
C20 C19 H19 119.8 . . ?
C19 C20 H20 120.2 . . ?
C19 C20 C21 119.6(2) . . ?
C21 C20 H20 120.2 . . ?
C20 C21 H21 119.9 . . ?
C20 C21 C22 120.2(2) . . ?
C22 C21 H21 119.9 . . ?
C17 C22 H22 119.7 . . ?
C21 C22 C17 120.6(2) . . ?
C21 C22 H22 119.7 . . ?
C24 C23 N3 118.8(2) . . ?
C24 C23 C28 120.3(2) . . ?
C28 C23 N3 120.90(19) . . ?
C23 C24 H24 120.3 . . ?
C25 C24 C23 119.4(2) . . ?
C25 C24 H24 120.3 . . ?
C24 C25 H25 119.6 . . ?
C26 C25 C24 120.9(2) . . ?
C26 C25 H25 119.6 . . ?
C25 C26 H26 120.3 . . ?
C25 C26 C27 119.3(2) . . ?
C27 C26 H26 120.3 . . ?
C26 C27 H27 119.4 . . ?
C26 C27 C28 121.1(2) . . ?
C28 C27 H27 119.4 . . ?
C23 C28 H28 120.5 . . ?
C27 C28 C23 119.0(2) . . ?
C27 C28 H28 120.5 . . ?
C29 C29 H29A 109.0 2_566 . ?
C29 C29 H29B 109.0 2_566 . ?
H29A C29 H29B 107.8 . . ?
C30 C29 C29 112.8(4) . 2_566 ?
C30 C29 H29A 109.0 . . ?
C30 C29 H29B 109.0 . . ?
C29 C30 H30A 109.3 . . ?
C29 C30 H30B 109.3 . . ?
C29 C30 C31 111.8(3) . . ?
H30A C30 H30B 107.9 . . ?
C31 C30 H30A 109.3 . . ?
C31 C30 H30B 109.3 . . ?
C30 C31 H31A 109.5 . . ?
C30 C31 H31B 109.5 . . ?
C30 C31 H31C 109.5 . . ?
H31A C31 H31B 109.5 . . ?
H31A C31 H31C 109.5 . . ?
H31B C31 H31C 109.5 . . ?

loop_
_geom_bond_atom_site_label_1
_geom_bond_atom_site_label_2
_geom_bond_distance
_geom_bond_site_symmetry_2
_geom_bond_publ_flag
S1 O1 1.4379(16) . ?
S1 O2 1.4283(16) . ?
S1 N1 1.6346(17) . ?
S1 C5 1.763(2) . ?
O3 C9 1.447(2) . ?
O3 C10 1.451(3) . ?
O4 C16 1.218(2) . ?
N1 C8 1.471(2) . ?
N1 C13 1.470(2) . ?
N2 N3 1.414(2) . ?
N2 C14 1.282(3) . ?
N3 C16 1.371(2) . ?
N3 C23 1.429(3) . ?
C1 H1A 0.9800 . ?
C1 H1B 0.9800 . ?
C1 H1C 0.9800 . ?
C1 C2 1.507(3) . ?
C2 C3 1.385(3) . ?
C2 C7 1.399(3) . ?
C3 H3 0.9500 . ?
C3 C4 1.387(3) . ?
C4 H4 0.9500 . ?
C4 C5 1.389(3) . ?
C5 C6 1.389(3) . ?
C6 H6 0.9500 . ?
C6 C7 1.385(3) . ?
C7 H7 0.9500 . ?
C8 H8A 0.9900 . ?
C8 H8B 0.9900 . ?
C8 C9 1.514(3) . ?
C9 C10 1.464(3) . ?
C9 C11 1.510(3) . ?
C10 H10A 0.9900 . ?
C10 H10B 0.9900 . ?
C11 H11A 0.9900 . ?
C11 H11B 0.9900 . ?
C11 C12 1.545(3) . ?
C12 C13 1.576(3) . ?
C12 C14 1.510(3) . ?
C12 C16 1.535(3) . ?
C13 H13 1.0000 . ?
C13 C17 1.531(3) . ?
C14 C15 1.490(3) . ?
C15 H15A 0.9800 . ?
C15 H15B 0.9800 . ?
C15 H15C 0.9800 . ?
C17 C18 1.390(3) . ?
C17 C22 1.394(3) . ?
C18 H18 0.9500 . ?
C18 C19 1.393(3) . ?
C19 H19 0.9500 . ?
C19 C20 1.377(4) . ?
C20 H20 0.9500 . ?
C20 C21 1.388(4) . ?
C21 H21 0.9500 . ?
C21 C22 1.391(3) . ?
C22 H22 0.9500 . ?
C23 C24 1.390(3) . ?
C23 C28 1.397(3) . ?
C24 H24 0.9500 . ?
C24 C25 1.387(3) . ?
C25 H25 0.9500 . ?
C25 C26 1.382(4) . ?
C26 H26 0.9500 . ?
C26 C27 1.382(4) . ?
C27 H27 0.9500 . ?
C27 C28 1.389(3) . ?
C28 H28 0.9500 . ?
C29 C29 1.512(7) 2_566 ?
C29 H29A 0.9900 . ?
C29 H29B 0.9900 . ?
C29 C30 1.499(5) . ?
C30 H30A 0.9900 . ?
C30 H30B 0.9900 . ?
C30 C31 1.604(6) . ?
C31 H31A 0.9800 . ?
C31 H31B 0.9800 . ?
C31 H31C 0.9800 . ?

loop_
_geom_torsion_atom_site_label_1
_geom_torsion_atom_site_label_2
_geom_torsion_atom_site_label_3
_geom_torsion_atom_site_label_4
_geom_torsion
_geom_torsion_site_symmetry_1
_geom_torsion_site_symmetry_2
_geom_torsion_site_symmetry_3
_geom_torsion_site_symmetry_4
_geom_torsion_publ_flag
S1 N1 C8 C9 -102.61(17) . . . . ?
S1 N1 C13 C12 131.15(14) . . . . ?
S1 N1 C13 C17 -100.76(16) . . . . ?
S1 C5 C6 C7 178.55(17) . . . . ?
O1 S1 N1 C8 -164.00(14) . . . . ?
O1 S1 N1 C13 33.43(16) . . . . ?
O1 S1 C5 C4 -20.22(19) . . . . ?
O1 S1 C5 C6 161.09(16) . . . . ?
O2 S1 N1 C8 -34.38(17) . . . . ?
O2 S1 N1 C13 163.05(14) . . . . ?
O2 S1 C5 C4 -151.63(16) . . . . ?
O2 S1 C5 C6 29.69(19) . . . . ?
O3 C9 C11 C12 -168.41(15) . . . . ?
N1 S1 C5 C4 93.30(17) . . . . ?
N1 S1 C5 C6 -85.38(18) . . . . ?
N1 C8 C9 O3 110.13(18) . . . . ?
N1 C8 C9 C10 178.76(17) . . . . ?
N1 C8 C9 C11 -23.8(2) . . . . ?
N1 C13 C17 C18 2.8(2) . . . . ?
N1 C13 C17 C22 -179.74(17) . . . . ?
N2 N3 C16 O4 179.50(19) . . . . ?
N2 N3 C16 C12 -1.9(2) . . . . ?
N2 N3 C23 C24 -8.6(3) . . . . ?
N2 N3 C23 C28 172.10(19) . . . . ?
N3 N2 C14 C12 2.2(2) . . . . ?
N3 N2 C14 C15 178.56(18) . . . . ?
N3 C23 C24 C25 -179.7(2) . . . . ?
N3 C23 C28 C27 -179.7(2) . . . . ?
C1 C2 C3 C4 179.8(2) . . . . ?
C1 C2 C7 C6 179.6(2) . . . . ?
C2 C3 C4 C5 0.5(3) . . . . ?
C3 C2 C7 C6 -0.6(3) . . . . ?
C3 C4 C5 S1 -179.12(16) . . . . ?
C3 C4 C5 C6 -0.4(3) . . . . ?
C4 C5 C6 C7 -0.1(3) . . . . ?
C5 S1 N1 C8 81.37(16) . . . . ?
C5 S1 N1 C13 -81.20(16) . . . . ?
C5 C6 C7 C2 0.7(3) . . . . ?
C7 C2 C3 C4 0.0(3) . . . . ?
C8 N1 C13 C12 -31.9(2) . . . . ?
C8 N1 C13 C17 96.24(19) . . . . ?
C8 C9 C10 O3 -105.20(19) . . . . ?
C8 C9 C11 C12 -32.8(2) . . . . ?
C9 C11 C12 C13 59.7(2) . . . . ?
C9 C11 C12 C14 -175.86(15) . . . . ?
C9 C11 C12 C16 -66.7(2) . . . . ?
C10 O3 C9 C8 110.3(2) . . . . ?
C10 O3 C9 C11 -115.34(19) . . . . ?
C10 C9 C11 C12 123.9(2) . . . . ?
C11 C9 C10 O3 99.4(2) . . . . ?
C11 C12 C13 N1 -26.7(2) . . . . ?
C11 C12 C13 C17 -154.14(16) . . . . ?
C11 C12 C14 N2 113.01(19) . . . . ?
C11 C12 C14 C15 -63.2(2) . . . . ?
C11 C12 C16 O4 67.1(2) . . . . ?
C11 C12 C16 N3 -111.48(17) . . . . ?
C12 C13 C17 C18 129.40(19) . . . . ?
C12 C13 C17 C22 -53.1(2) . . . . ?
C13 N1 C8 C9 60.2(2) . . . . ?
C13 C12 C14 N2 -124.55(19) . . . . ?
C13 C12 C14 C15 59.2(3) . . . . ?
C13 C12 C16 O4 -57.3(3) . . . . ?
C13 C12 C16 N3 124.08(17) . . . . ?
C13 C17 C18 C19 177.90(19) . . . . ?
C13 C17 C22 C21 -178.33(19) . . . . ?
C14 N2 N3 C16 -0.1(2) . . . . ?
C14 N2 N3 C23 174.31(17) . . . . ?
C14 C12 C13 N1 -148.25(16) . . . . ?
C14 C12 C13 C17 84.4(2) . . . . ?
C14 C12 C16 O4 -178.60(19) . . . . ?
C14 C12 C16 N3 2.82(19) . . . . ?
C16 N3 C23 C24 164.7(2) . . . . ?
C16 N3 C23 C28 -14.6(3) . . . . ?
C16 C12 C13 N1 98.10(18) . . . . ?
C16 C12 C13 C17 -29.3(2) . . . . ?
C16 C12 C14 N2 -3.1(2) . . . . ?
C16 C12 C14 C15 -179.37(19) . . . . ?
C17 C18 C19 C20 0.2(3) . . . . ?
C18 C17 C22 C21 -0.8(3) . . . . ?
C18 C19 C20 C21 -0.5(3) . . . . ?
C19 C20 C21 C22 0.1(4) . . . . ?
C20 C21 C22 C17 0.5(3) . . . . ?
C22 C17 C18 C19 0.4(3) . . . . ?
C23 N3 C16 O4 6.0(3) . . . . ?
C23 N3 C16 C12 -175.43(18) . . . . ?
C23 C24 C25 C26 -0.2(4) . . . . ?
C24 C23 C28 C27 1.0(3) . . . . ?
C24 C25 C26 C27 0.1(4) . . . . ?
C25 C26 C27 C28 0.5(4) . . . . ?
C26 C27 C28 C23 -1.1(4) . . . . ?
C28 C23 C24 C25 -0.4(3) . . . . ?
C29 C29 C30 C31 -179.5(4) 2_566 . . . ?
